data_4088979
loop_
_publ_author_name
'Norris, Michael R.'
'Flowers, Sarah E.'
'Mathews, Ashley M.'
'Cossairt, Brandi M.'

_publ_section_title
;
 H2 Production Mediated by CO2 via Initial Reduction to Formate
;
_journal_issue 17
_journal_name_full Organometallics
_journal_page_first 2778
_journal_paper_doi 10.1021/acs.organomet.6b00595
_journal_volume 35
_journal_year 2016
_chemical_compound_source 'synthesis as described'
_chemical_formula_moiety 'C69 H63 N12 O2 P2 Ru2, 3(F6 P), 2(C H2 Cl2'
_chemical_formula_sum 'C71 H67 Cl4 F18 N12 O2 P5 Ru2'
_chemical_formula_weight 1961.16
_chemical_name_common sef2_142
_chemical_name_systematic
;
 sef2_142_0ma
;
_space_group_IT_number 15
_space_group_name_Hall '-C 2yc'
_space_group_name_H-M_alt 'C 1 2/c 1'
_symmetry_cell_setting monoclinic
_symmetry_Int_Tables_number 15
_symmetry_space_group_name_Hall '-C 2yc'
_symmetry_space_group_name_H-M 'C 1 2/c 1'
_atom_sites_solution_hydrogens geom
_atom_sites_solution_primary direct
_atom_sites_solution_secondary difmap
_audit_conform_dict_location ftp://ftp.iucr.org/pub/cif_core.dic
_audit_conform_dict_name cif_core.dic
_audit_conform_dict_version 2.4
_audit_creation_date 2016-05-31T17:14:56-00:00
_audit_creation_method 'WinGX routine CIF_UPDATE'
_cell_angle_alpha 90
_cell_angle_beta 110.471(5)
_cell_angle_gamma 90
_cell_formula_units_Z 4
_cell_length_a 27.5062(15)
_cell_length_b 12.3658(6)
_cell_length_c 24.5908(13)
_cell_measurement_reflns_used 7297
_cell_measurement_temperature 100(2)
_cell_measurement_theta_max 20
_cell_measurement_theta_min 3
_cell_measurement_wavelength 0.71073
_cell_volume 7836.0(8)
_computing_cell_refinement 'SAINT (Bruker, 2007)'
_computing_data_collection 'APEX2 (Bruker, 2007)'
_computing_data_reduction 'SAINT (Bruker, 2007)'
_computing_molecular_graphics 'Ortep-3 for Windows (Farrugia, 1997)'
_computing_publication_material 'WinGX publication routines (Farrugia, 1999)'
_computing_structure_refinement 'SHELXL-97 (Sheldrick, 2008)'
_computing_structure_solution 'SHELXS97 (Sheldrick, 1997)'
_diffrn_ambient_temperature 100(2)
_diffrn_measured_fraction_theta_full 0.995
_diffrn_measured_fraction_theta_max 0.978
_diffrn_measurement_device_type 'Bruker APEXII CCD area-detector'
_diffrn_measurement_method '\f and \w scans'
_diffrn_radiation_monochromator graphite
_diffrn_radiation_probe x-ray
_diffrn_radiation_type MoK\a
_diffrn_radiation_wavelength 0.71073
_diffrn_reflns_av_R_equivalents 0.0668
_diffrn_reflns_av_unetI/netI 0.0281
_diffrn_reflns_limit_h_max 33
_diffrn_reflns_limit_h_min -33
_diffrn_reflns_limit_k_max 14
_diffrn_reflns_limit_k_min -14
_diffrn_reflns_limit_l_max 30
_diffrn_reflns_limit_l_min -29
_diffrn_reflns_number 160385
_diffrn_reflns_theta_full 25
_diffrn_reflns_theta_max 25.69
_diffrn_reflns_theta_min 1.58
_diffrn_source 'fine-focus sealed tube'
_exptl_absorpt_coefficient_mu 0.721
_exptl_absorpt_correction_T_max 0.9446
_exptl_absorpt_correction_T_min 0.8995
_exptl_absorpt_correction_type multi-scan
_exptl_absorpt_process_details '(SADABS; Bruker, 2007)'
_exptl_crystal_colour orange
_exptl_crystal_density_diffrn 1.662
_exptl_crystal_density_method 'not measured'
_exptl_crystal_description prism
_exptl_crystal_F_000 3944
_exptl_crystal_size_max 0.15
_exptl_crystal_size_mid 0.1
_exptl_crystal_size_min 0.08
_platon_squeeze_details
;
;
_refine_diff_density_max 1.251
_refine_diff_density_min -1.141
_refine_diff_density_rms 0.098
_refine_ls_extinction_method none
_refine_ls_goodness_of_fit_ref 1.085
_refine_ls_hydrogen_treatment mixed
_refine_ls_matrix_type full
_refine_ls_number_parameters 531
_refine_ls_number_reflns 7297
_refine_ls_number_restraints 3
_refine_ls_restrained_S_all 1.086
_refine_ls_R_factor_all 0.0651
_refine_ls_R_factor_gt 0.0544
_refine_ls_shift/su_max 0.002
_refine_ls_shift/su_mean 0
_refine_ls_structure_factor_coef Fsqd
_refine_ls_weighting_details 'calc w=1/[\s^2^(Fo^2^)+(0.0329P)^2^+77.3686P] where P=(Fo^2^+2Fc^2^)/3'
_refine_ls_weighting_scheme calc
_refine_ls_wR_factor_gt 0.1162
_refine_ls_wR_factor_ref 0.1209
_reflns_number_gt 6391
_reflns_number_total 7297
_reflns_threshold_expression >2\s(I)
_cod_data_source_file om6b00595_si_002.cif
_cod_data_source_block sef2_142_0ma
_cod_original_cell_volume 7836.0(7)
_cod_database_code 4088979

loop_
_symmetry_equiv_pos_as_xyz
'x, y, z'
'-x, y, -z+1/2'
'x+1/2, y+1/2, z'
'-x+1/2, y+1/2, -z+1/2'
'-x, -y, -z'
'x, -y, z-1/2'
'-x+1/2, -y+1/2, -z'
'x+1/2, -y+1/2, z-1/2'

loop_
_atom_site_label
_atom_site_type_symbol
_atom_site_fract_x
_atom_site_fract_y
_atom_site_fract_z
_atom_site_U_iso_or_equiv
_atom_site_adp_type
_atom_site_occupancy
_atom_site_symmetry_multiplicity
_atom_site_calc_flag
_atom_site_refinement_flags
_atom_site_disorder_assembly
_atom_site_disorder_group
C1 C 0.10190(16) 0.9743(4) 0.40585(19) 0.0251(10) Uani 1 1 d . . .
C2 C 0.07310(17) 0.8174(4) 0.43269(19) 0.0284(10) Uani 1 1 d . . .
C3 C 0.04871(18) 0.7197(4) 0.4341(2) 0.0338(11) Uani 1 1 d . . .
H3 H 0.0205 0.6948 0.4015 0.041 Uiso 1 1 calc R . .
C4 C 0.0673(2) 0.6599(5) 0.4852(2) 0.0417(13) Uani 1 1 d . . .
H4 H 0.0515 0.5928 0.4878 0.05 Uiso 1 1 calc R . .
C5 C 0.1091(2) 0.6973(6) 0.5328(2) 0.0521(16) Uani 1 1 d . . .
H5 H 0.1213 0.6545 0.5669 0.062 Uiso 1 1 calc R . .
C6 C 0.1330(2) 0.7948(5) 0.5313(2) 0.0527(16) Uani 1 1 d . . .
H6 H 0.1612 0.8201 0.5637 0.063 Uiso 1 1 calc R . .
C7 C 0.11380(18) 0.8546(5) 0.4802(2) 0.0378(12) Uani 1 1 d . . .
C8 C 0.1744(2) 1.0127(5) 0.5021(2) 0.0426(14) Uani 1 1 d . . .
H8A H 0.2066 0.9772 0.5017 0.051 Uiso 1 1 calc R . .
H8B H 0.1739 1.0068 0.542 0.051 Uiso 1 1 calc R . .
C9 C 0.17686(19) 1.1315(5) 0.4880(2) 0.0398(13) Uani 1 1 d . . .
H9A H 0.2088 1.1633 0.5162 0.048 Uiso 1 1 calc R . .
H9B H 0.1468 1.1692 0.4927 0.048 Uiso 1 1 calc R . .
C10 C 0.14616(15) 0.9819(3) 0.32141(17) 0.0212(9) Uani 1 1 d . . .
C11 C 0.16332(17) 0.8232(4) 0.28482(18) 0.0258(10) Uani 1 1 d . . .
C12 C 0.1610(2) 0.7211(4) 0.2603(2) 0.0339(11) Uani 1 1 d . . .
H12 H 0.1291 0.683 0.2444 0.041 Uiso 1 1 calc R . .
C13 C 0.2072(2) 0.6777(4) 0.2603(2) 0.0396(12) Uani 1 1 d . . .
H13 H 0.2073 0.6076 0.2445 0.048 Uiso 1 1 calc R . .
C14 C 0.2536(2) 0.7345(5) 0.2827(2) 0.0438(14) Uani 1 1 d . . .
H14 H 0.2846 0.7024 0.2816 0.053 Uiso 1 1 calc R . .
C15 C 0.25574(19) 0.8361(5) 0.3064(2) 0.0394(13) Uani 1 1 d . . .
H15 H 0.2875 0.8747 0.3213 0.047 Uiso 1 1 calc R . .
C16 C 0.20982(17) 0.8796(4) 0.30776(19) 0.0262(10) Uani 1 1 d . . .
C17 C 0.23586(17) 1.0621(4) 0.3544(2) 0.0305(11) Uani 1 1 d . . .
H17A H 0.2271 1.126 0.3285 0.037 Uiso 1 1 calc R . .
H17B H 0.2707 1.0366 0.357 0.037 Uiso 1 1 calc R . .
C18 C 0.23736(16) 1.0957(4) 0.41495(19) 0.0263(10) Uani 1 1 d . . .
H18A H 0.2657 1.1488 0.4313 0.032 Uiso 1 1 calc R . .
H18B H 0.2454 1.0314 0.4406 0.032 Uiso 1 1 calc R . .
C19 C 0.18604(16) 1.2988(4) 0.4110(2) 0.0310(11) Uani 1 1 d . . .
C20 C 0.16244(19) 1.3722(4) 0.4378(2) 0.0406(13) Uani 1 1 d . . .
H20 H 0.1449 1.3451 0.462 0.049 Uiso 1 1 calc R . .
C21 C 0.1641(2) 1.4831(5) 0.4298(3) 0.0516(15) Uani 1 1 d . . .
H21 H 0.1486 1.5317 0.4489 0.062 Uiso 1 1 calc R . .
C22 C 0.1881(2) 1.5204(5) 0.3942(3) 0.0581(19) Uani 1 1 d . . .
H22 H 0.1885 1.5961 0.3879 0.07 Uiso 1 1 calc R . .
C23 C 0.2127(2) 1.4513(5) 0.3661(3) 0.0501(15) Uani 1 1 d . . .
H23 H 0.2296 1.4799 0.3416 0.06 Uiso 1 1 calc R . .
C24 C 0.21165(19) 1.3404(4) 0.3752(2) 0.0371(12) Uani 1 1 d . . .
H24 H 0.2284 1.2926 0.3571 0.044 Uiso 1 1 calc R . .
C25 C 0.03614(18) 1.1860(5) 0.4136(2) 0.0399(13) Uani 1 1 d . . .
H25 H 0.0396 1.1162 0.4307 0.048 Uiso 1 1 calc R . .
C26 C 0.0088(2) 1.2633(6) 0.4313(2) 0.0494(15) Uani 1 1 d . . .
H26 H -0.0069 1.2477 0.4592 0.059 Uiso 1 1 calc R . .
C27 C 0.0054(2) 1.3620(6) 0.4071(2) 0.0511(15) Uani 1 1 d . . .
H27 H -0.0125 1.4177 0.419 0.061 Uiso 1 1 calc R . .
C28 C 0.0271(2) 1.3850(5) 0.3657(2) 0.0459(14) Uani 1 1 d . . .
H28 H 0.0244 1.4552 0.3492 0.055 Uiso 1 1 calc R . .
C29 C 0.05364(18) 1.3004(4) 0.3484(2) 0.0370(12) Uani 1 1 d . . .
C30 C 0.07642(17) 1.3116(4) 0.3036(2) 0.0360(12) Uani 1 1 d . . .
C31 C 0.0759(2) 1.4052(5) 0.2740(2) 0.0425(13) Uani 1 1 d . . .
H31 H 0.0621 1.4695 0.2842 0.051 Uiso 1 1 calc R . .
C32 C 0.0950(2) 1.4066(4) 0.2299(2) 0.0432(13) Uani 1 1 d . . .
H32 H 0.0949 1.4721 0.2096 0.052 Uiso 1 1 calc R . .
C33 C 0.11471(19) 1.3130(5) 0.2142(2) 0.0449(14) Uani 1 1 d . . .
H33 H 0.1266 1.3121 0.1823 0.054 Uiso 1 1 calc R . .
C34 C 0.11640(17) 1.2199(4) 0.2474(2) 0.0339(12) Uani 1 1 d . . .
H34 H 0.1308 1.1554 0.2384 0.041 Uiso 1 1 calc R . .
C35 C 0 1.0588(5) 0.25 0.0229(13) Uani 1 2 d S . .
H35 H 0 1.1356 0.25 0.027 Uiso 1 2 calc SR . .
N1 N 0.06667(13) 0.8930(3) 0.38926(15) 0.0249(8) Uani 1 1 d . . .
H1 H 0.0424 0.8889 0.3547 0.03 Uiso 1 1 calc R . .
N2 N 0.12981(15) 0.9533(4) 0.46286(16) 0.0338(10) Uani 1 1 d . . .
N3 N 0.12589(13) 0.8893(3) 0.29325(15) 0.0228(8) Uani 1 1 d . . .
H3A H 0.0927 0.8729 0.2816 0.027 Uiso 1 1 calc R . .
N4 N 0.19773(13) 0.9762(3) 0.32919(16) 0.0240(8) Uani 1 1 d . . .
N5 N 0.09871(14) 1.2190(3) 0.29063(17) 0.0291(9) Uani 1 1 d . . .
N6 N 0.05836(14) 1.2039(3) 0.37329(17) 0.0333(10) Uani 1 1 d . . .
O1 O 0.03688(11) 1.0126(2) 0.28752(13) 0.0261(7) Uani 1 1 d . . .
F7 F -0.01861(10) 0.7945(2) 0.28470(11) 0.0295(6) Uani 1 1 d . . .
F8 F 0.01821(11) 0.6117(2) 0.21496(12) 0.0349(6) Uani 1 1 d . . .
F9 F 0.05625(10) 0.7035(2) 0.29933(11) 0.0344(6) Uani 1 1 d . . .
P1 P 0.17658(4) 1.15502(10) 0.41467(5) 0.0243(3) Uani 1 1 d . . .
P3 P 0 0.70252(13) 0.25 0.0245(4) Uani 1 2 d S . .
Ru1 Ru 0.105259(12) 1.08967(3) 0.349278(15) 0.02116(11) Uani 1 1 d . . .
C36 C 0.0913(6) 0.9302(18) 0.134(2) 0.084(5) Uani 0.668(5) 1 d PD A 1
H36A H 0.0723 0.9482 0.1608 0.101 Uiso 0.668(5) 1 calc PR A 1
H36B H 0.0951 0.8506 0.1343 0.101 Uiso 0.668(5) 1 calc PR A 1
Cl1 Cl 0.1532(5) 0.989(3) 0.1613(14) 0.083(2) Uani 0.668(5) 1 d PD A 1
Cl2 Cl 0.05350(12) 0.9738(3) 0.06236(14) 0.0750(10) Uani 0.668(5) 1 d PD A 1
C36B C 0.1050(14) 0.922(3) 0.135(5) 0.084(5) Uani 0.332(5) 1 d PD A 2
H36C H 0.1057 0.8564 0.1576 0.101 Uiso 0.332(5) 1 calc PR A 2
H36D H 0.0988 0.9016 0.0938 0.101 Uiso 0.332(5) 1 calc PR A 2
Cl1B Cl 0.1633(10) 0.996(6) 0.164(3) 0.083(2) Uani 0.332(5) 1 d PD A 2
Cl2B Cl 0.0563(2) 1.0155(6) 0.1389(3) 0.087(2) Uani 0.332(5) 1 d PD A 2
P2 P 0.11176(5) 0.62444(13) 0.08930(6) 0.0407(3) Uani 1 1 d . . .
F2 F 0.16343(11) 0.6912(3) 0.12099(15) 0.0519(8) Uani 1 1 d . . .
F4 F 0.05990(12) 0.5600(3) 0.05694(15) 0.0583(10) Uani 1 1 d . . .
F5 F 0.13857(13) 0.5707(3) 0.04798(16) 0.0667(11) Uani 1 1 d . . .
F1 F 0.13399(14) 0.5266(3) 0.13433(16) 0.0611(10) Uani 1 1 d . . .
F3 F 0.09096(14) 0.7234(3) 0.04557(15) 0.0661(10) Uani 1 1 d . . .
F6 F 0.08532(12) 0.6748(3) 0.13127(14) 0.0536(9) Uani 1 1 d . . .

loop_
_atom_site_aniso_label
_atom_site_aniso_U_11
_atom_site_aniso_U_22
_atom_site_aniso_U_33
_atom_site_aniso_U_23
_atom_site_aniso_U_13
_atom_site_aniso_U_12
C1 0.017(2) 0.033(3) 0.023(2) -0.0040(19) 0.0035(17) -0.0005(18)
C2 0.024(2) 0.040(3) 0.023(2) 0.003(2) 0.0105(18) -0.001(2)
C3 0.029(2) 0.044(3) 0.031(3) 0.000(2) 0.012(2) -0.007(2)
C4 0.038(3) 0.050(3) 0.037(3) 0.009(3) 0.014(2) -0.011(2)
C5 0.048(3) 0.074(4) 0.032(3) 0.016(3) 0.011(2) -0.012(3)
C6 0.045(3) 0.072(4) 0.029(3) 0.012(3) -0.002(2) -0.022(3)
C7 0.028(2) 0.059(4) 0.025(2) 0.006(2) 0.007(2) -0.010(2)
C8 0.033(3) 0.066(4) 0.021(2) 0.000(2) 0.000(2) -0.022(3)
C9 0.025(2) 0.062(4) 0.026(3) -0.016(2) 0.001(2) -0.013(2)
C10 0.017(2) 0.022(2) 0.019(2) 0.0013(17) -0.0005(16) -0.0034(17)
C11 0.026(2) 0.029(2) 0.021(2) -0.0018(19) 0.0067(18) -0.0007(19)
C12 0.038(3) 0.034(3) 0.032(3) -0.009(2) 0.015(2) -0.005(2)
C13 0.050(3) 0.033(3) 0.041(3) -0.015(2) 0.023(3) -0.001(2)
C14 0.033(3) 0.049(3) 0.052(3) -0.019(3) 0.018(2) 0.006(2)
C15 0.024(2) 0.049(3) 0.045(3) -0.013(3) 0.010(2) -0.003(2)
C16 0.025(2) 0.027(2) 0.026(2) -0.0056(19) 0.0091(18) -0.0008(18)
C17 0.019(2) 0.036(3) 0.035(3) -0.007(2) 0.0077(19) -0.0063(19)
C18 0.018(2) 0.022(2) 0.030(2) -0.0015(19) -0.0020(17) 0.0011(18)
C19 0.017(2) 0.035(3) 0.031(2) -0.005(2) -0.0034(18) 0.0009(19)
C20 0.028(3) 0.034(3) 0.048(3) -0.011(2) -0.001(2) 0.003(2)
C21 0.051(3) 0.039(3) 0.055(4) -0.005(3) 0.006(3) 0.013(3)
C22 0.051(4) 0.026(3) 0.069(4) -0.009(3) -0.013(3) 0.005(3)
C23 0.044(3) 0.040(3) 0.049(3) 0.007(3) -0.004(3) -0.009(3)
C24 0.028(2) 0.029(3) 0.041(3) -0.002(2) -0.004(2) -0.003(2)
C25 0.027(2) 0.060(4) 0.032(3) -0.010(3) 0.010(2) 0.007(2)
C26 0.038(3) 0.069(4) 0.038(3) -0.008(3) 0.009(2) 0.010(3)
C27 0.043(3) 0.069(4) 0.039(3) -0.017(3) 0.012(3) 0.003(3)
C28 0.034(3) 0.040(3) 0.048(3) -0.001(3) -0.006(2) 0.006(2)
C29 0.020(2) 0.044(3) 0.038(3) -0.009(2) -0.001(2) 0.004(2)
C30 0.023(2) 0.021(2) 0.045(3) 0.000(2) -0.012(2) -0.0009(19)
C31 0.033(3) 0.037(3) 0.049(3) 0.004(3) 0.005(2) 0.004(2)
C32 0.034(3) 0.030(3) 0.054(3) 0.012(3) 0.000(2) 0.004(2)
C33 0.026(3) 0.060(4) 0.046(3) 0.016(3) 0.010(2) -0.006(2)
C34 0.020(2) 0.030(3) 0.043(3) 0.006(2) 0.000(2) -0.0056(19)
C35 0.016(3) 0.025(3) 0.022(3) 0 0.000(2) 0
N1 0.0165(17) 0.032(2) 0.0211(18) -0.0003(16) 0.0008(14) -0.0016(15)
N2 0.025(2) 0.052(3) 0.0197(19) 0.0044(18) 0.0014(16) -0.0130(19)
N3 0.0167(17) 0.024(2) 0.0264(19) -0.0017(15) 0.0054(14) -0.0043(14)
N4 0.0162(17) 0.026(2) 0.0274(19) -0.0028(16) 0.0043(15) -0.0016(15)
N5 0.0187(18) 0.029(2) 0.030(2) 0.0019(17) -0.0025(16) -0.0027(16)
N6 0.0181(18) 0.038(2) 0.032(2) -0.0075(19) -0.0064(16) 0.0031(17)
O1 0.0186(15) 0.0216(16) 0.0274(16) -0.0004(13) -0.0056(13) 0.0010(12)
F7 0.0287(13) 0.0235(14) 0.0347(15) -0.0034(11) 0.0090(11) 0.0003(11)
F8 0.0411(16) 0.0267(15) 0.0370(15) -0.0025(12) 0.0139(13) 0.0066(12)
F9 0.0249(14) 0.0376(16) 0.0337(15) 0.0026(12) 0.0015(12) 0.0006(12)
P1 0.0158(5) 0.0275(6) 0.0243(6) -0.0050(5) 0.0004(4) -0.0015(4)
P3 0.0231(8) 0.0187(8) 0.0274(8) 0 0.0033(7) 0
Ru1 0.01365(16) 0.02266(19) 0.02162(18) -0.00199(15) -0.00083(12) 0.00068(14)
C36 0.121(12) 0.069(7) 0.073(5) 0.001(5) 0.046(13) -0.028(7)
Cl1 0.103(5) 0.093(5) 0.064(3) 0.000(3) 0.042(6) -0.006(7)
Cl2 0.0736(19) 0.076(2) 0.084(2) -0.0104(16) 0.0386(16) 0.0026(15)
C36B 0.121(12) 0.069(7) 0.073(5) 0.001(5) 0.046(13) -0.028(7)
Cl1B 0.103(5) 0.093(5) 0.064(3) 0.000(3) 0.042(6) -0.006(7)
Cl2B 0.049(3) 0.102(5) 0.100(5) -0.004(4) 0.014(3) -0.016(3)
P2 0.0259(6) 0.0613(10) 0.0356(7) -0.0067(7) 0.0115(5) -0.0015(6)
F2 0.0311(16) 0.061(2) 0.062(2) -0.0122(17) 0.0140(15) -0.0010(15)
F4 0.0337(17) 0.081(3) 0.064(2) -0.0172(19) 0.0208(16) -0.0152(17)
F5 0.0450(19) 0.100(3) 0.067(2) -0.037(2) 0.0344(18) -0.024(2)
F1 0.056(2) 0.064(2) 0.068(2) 0.0095(19) 0.0265(18) 0.0127(18)
F3 0.053(2) 0.085(3) 0.052(2) 0.013(2) 0.0084(17) -0.007(2)
F6 0.0374(17) 0.077(2) 0.0501(19) -0.0065(18) 0.0194(15) 0.0099(16)

loop_
_atom_type_symbol
_atom_type_description
_atom_type_scat_dispersion_real
_atom_type_scat_dispersion_imag
_atom_type_scat_source
C C 0.0033 0.0016 'International Tables Vol C Tables 4.2.6.8 and 6.1.1.4'
H H 0 0 'International Tables Vol C Tables 4.2.6.8 and 6.1.1.4'
N N 0.0061 0.0033 'International Tables Vol C Tables 4.2.6.8 and 6.1.1.4'
O O 0.0106 0.006 'International Tables Vol C Tables 4.2.6.8 and 6.1.1.4'
F F 0.0171 0.0103 'International Tables Vol C Tables 4.2.6.8 and 6.1.1.4'
P P 0.1023 0.0942 'International Tables Vol C Tables 4.2.6.8 and 6.1.1.4'
Cl Cl 0.1484 0.1585 'International Tables Vol C Tables 4.2.6.8 and 6.1.1.4'
Ru Ru -1.2594 0.8363 'International Tables Vol C Tables 4.2.6.8 and 6.1.1.4'

loop_
_geom_angle_atom_site_label_1
_geom_angle_atom_site_label_2
_geom_angle_atom_site_label_3
_geom_angle
_geom_angle_site_symmetry_1
_geom_angle_site_symmetry_3
N1 C1 N2 104.7(4) . .
N1 C1 Ru1 121.1(3) . .
N2 C1 Ru1 134.2(3) . .
C7 C2 N1 105.9(4) . .
C7 C2 C3 121.6(4) . .
N1 C2 C3 132.5(4) . .
C2 C3 C4 117.2(5) . .
C2 C3 H3 121.4 . .
C4 C3 H3 121.4 . .
C3 C4 C5 120.9(5) . .
C3 C4 H4 119.6 . .
C5 C4 H4 119.6 . .
C6 C5 C4 121.7(5) . .
C6 C5 H5 119.2 . .
C4 C5 H5 119.2 . .
C5 C6 C7 117.0(5) . .
C5 C6 H6 121.5 . .
C7 C6 H6 121.5 . .
C2 C7 C6 121.6(5) . .
C2 C7 N2 106.2(4) . .
C6 C7 N2 132.1(5) . .
N2 C8 C9 115.4(4) . .
N2 C8 H8A 108.4 . .
C9 C8 H8A 108.4 . .
N2 C8 H8B 108.4 . .
C9 C8 H8B 108.4 . .
H8A C8 H8B 107.5 . .
C8 C9 P1 113.3(4) . .
C8 C9 H9A 108.9 . .
P1 C9 H9A 108.9 . .
C8 C9 H9B 108.9 . .
P1 C9 H9B 108.9 . .
H9A C9 H9B 107.7 . .
N3 C10 N4 104.5(4) . .
N3 C10 Ru1 123.7(3) . .
N4 C10 Ru1 131.6(3) . .
N3 C11 C16 105.6(4) . .
N3 C11 C12 132.5(4) . .
C16 C11 C12 121.8(4) . .
C13 C12 C11 116.7(5) . .
C13 C12 H12 121.6 . .
C11 C12 H12 121.6 . .
C12 C13 C14 121.4(5) . .
C12 C13 H13 119.3 . .
C14 C13 H13 119.3 . .
C15 C14 C13 121.8(5) . .
C15 C14 H14 119.1 . .
C13 C14 H14 119.1 . .
C14 C15 C16 117.4(5) . .
C14 C15 H15 121.3 . .
C16 C15 H15 121.3 . .
C15 C16 N4 133.1(4) . .
C15 C16 C11 120.8(4) . .
N4 C16 C11 106.0(4) . .
N4 C17 C18 112.3(4) . .
N4 C17 H17A 109.2 . .
C18 C17 H17A 109.2 . .
N4 C17 H17B 109.2 . .
C18 C17 H17B 109.2 . .
H17A C17 H17B 107.9 . .
C17 C18 P1 113.1(3) . .
C17 C18 H18A 109 . .
P1 C18 H18A 109 . .
C17 C18 H18B 109 . .
P1 C18 H18B 109 . .
H18A C18 H18B 107.8 . .
C24 C19 C20 118.2(5) . .
C24 C19 P1 120.4(4) . .
C20 C19 P1 120.9(4) . .
C21 C20 C19 121.9(6) . .
C21 C20 H20 119.1 . .
C19 C20 H20 119.1 . .
C22 C21 C20 118.5(6) . .
C22 C21 H21 120.8 . .
C20 C21 H21 120.8 . .
C21 C22 C23 122.6(6) . .
C21 C22 H22 118.7 . .
C23 C22 H22 118.7 . .
C24 C23 C22 118.5(6) . .
C24 C23 H23 120.8 . .
C22 C23 H23 120.8 . .
C23 C24 C19 120.4(6) . .
C23 C24 H24 119.8 . .
C19 C24 H24 119.8 . .
N6 C25 C26 123.6(6) . .
N6 C25 H25 118.2 . .
C26 C25 H25 118.2 . .
C27 C26 C25 116.8(6) . .
C27 C26 H26 121.6 . .
C25 C26 H26 121.6 . .
C26 C27 C28 122.1(6) . .
C26 C27 H27 118.9 . .
C28 C27 H27 118.9 . .
C27 C28 C29 118.0(6) . .
C27 C28 H28 121 . .
C29 C28 H28 121 . .
N6 C29 C28 120.0(5) . .
N6 C29 C30 115.9(4) . .
C28 C29 C30 124.1(5) . .
C31 C30 N5 120.1(5) . .
C31 C30 C29 123.9(5) . .
N5 C30 C29 116.0(4) . .
C32 C31 C30 120.0(5) . .
C32 C31 H31 120 . .
C30 C31 H31 120 . .
C31 C32 C33 120.5(5) . .
C31 C32 H32 119.7 . .
C33 C32 H32 119.7 . .
C32 C33 C34 117.4(5) . .
C32 C33 H33 121.3 . .
C34 C33 H33 121.3 . .
N5 C34 C33 122.1(5) . .
N5 C34 H34 119 . .
C33 C34 H34 119 . .
O1 C35 O1 125.4(6) 2 .
O1 C35 H35 117.3 2 .
O1 C35 H35 117.3 . .
C1 N1 C2 112.6(4) . .
C1 N1 H1 123.7 . .
C2 N1 H1 123.7 . .
C1 N2 C7 110.5(4) . .
C1 N2 C8 128.3(4) . .
C7 N2 C8 120.8(4) . .
C10 N3 C11 112.4(3) . .
C10 N3 H3A 123.8 . .
C11 N3 H3A 123.8 . .
C10 N4 C16 111.4(4) . .
C10 N4 C17 125.1(4) . .
C16 N4 C17 123.4(4) . .
C34 N5 C30 119.8(4) . .
C34 N5 Ru1 126.1(3) . .
C30 N5 Ru1 113.9(3) . .
C29 N6 C25 119.3(5) . .
C29 N6 Ru1 116.1(3) . .
C25 N6 Ru1 124.5(4) . .
C35 O1 Ru1 126.5(3) . .
C19 P1 C18 104.4(2) . .
C19 P1 C9 104.8(2) . .
C18 P1 C9 104.2(2) . .
C19 P1 Ru1 115.52(14) . .
C18 P1 Ru1 115.80(15) . .
C9 P1 Ru1 110.92(16) . .
F9 P3 F9 179.1(2) 2 .
F9 P3 F8 90.69(15) 2 2
F9 P3 F8 89.95(15) . 2
F9 P3 F8 89.95(15) 2 .
F9 P3 F8 90.69(15) . .
F8 P3 F8 90.7(2) 2 .
F9 P3 F7 89.65(14) 2 .
F9 P3 F7 89.71(14) . .
F8 P3 F7 89.61(13) 2 .
F8 P3 F7 179.47(16) . .
F9 P3 F7 89.71(14) 2 2
F9 P3 F7 89.65(14) . 2
F8 P3 F7 179.47(16) 2 2
F8 P3 F7 89.61(13) . 2
F7 P3 F7 90.0(2) . 2
C10 Ru1 C1 86.12(17) . .
C10 Ru1 N5 101.11(16) . .
C1 Ru1 N5 171.84(16) . .
C10 Ru1 N6 176.32(15) . .
C1 Ru1 N6 95.72(17) . .
N5 Ru1 N6 76.86(16) . .
C10 Ru1 O1 85.52(14) . .
C1 Ru1 O1 86.25(14) . .
N5 Ru1 O1 90.50(12) . .
N6 Ru1 O1 91.41(13) . .
C10 Ru1 P1 91.74(12) . .
C1 Ru1 P1 89.99(12) . .
N5 Ru1 P1 93.55(10) . .
N6 Ru1 P1 91.45(10) . .
O1 Ru1 P1 175.49(9) . .
Cl1 C36 Cl2 113(2) . .
Cl1 C36 H36A 108.9 . .
Cl2 C36 H36A 108.9 . .
Cl1 C36 H36B 108.9 . .
Cl2 C36 H36B 108.9 . .
H36A C36 H36B 107.7 . .
Cl1B C36B Cl2B 104(3) . .
Cl1B C36B H36C 111 . .
Cl2B C36B H36C 111 . .
Cl1B C36B H36D 111 . .
Cl2B C36B H36D 111 . .
H36C C36B H36D 109 . .
F6 P2 F4 89.27(19) . .
F6 P2 F2 90.67(18) . .
F4 P2 F2 178.8(2) . .
F6 P2 F5 178.5(2) . .
F4 P2 F5 90.37(19) . .
F2 P2 F5 89.73(18) . .
F6 P2 F3 90.0(2) . .
F4 P2 F3 90.0(2) . .
F2 P2 F3 88.9(2) . .
F5 P2 F3 91.5(2) . .
F6 P2 F1 89.9(2) . .
F4 P2 F1 91.5(2) . .
F2 P2 F1 89.6(2) . .
F5 P2 F1 88.6(2) . .
F3 P2 F1 178.5(2) . .

loop_
_geom_bond_atom_site_label_1
_geom_bond_atom_site_label_2
_geom_bond_distance
_geom_bond_site_symmetry_2
C1 N1 1.356(6) .
C1 N2 1.367(6) .
C1 Ru1 2.017(5) .
C2 C7 1.384(7) .
C2 N1 1.384(6) .
C2 C3 1.387(7) .
C3 C4 1.393(7) .
C3 H3 0.95 .
C4 C5 1.401(8) .
C4 H4 0.95 .
C5 C6 1.380(8) .
C5 H5 0.95 .
C6 C7 1.393(7) .
C6 H6 0.95 .
C7 N2 1.413(7) .
C8 N2 1.466(6) .
C8 C9 1.516(8) .
C8 H8A 0.99 .
C8 H8B 0.99 .
C9 P1 1.824(5) .
C9 H9A 0.99 .
C9 H9B 0.99 .
C10 N3 1.353(5) .
C10 N4 1.365(5) .
C10 Ru1 2.013(4) .
C11 N3 1.386(6) .
C11 C16 1.392(6) .
C11 C12 1.391(7) .
C12 C13 1.380(7) .
C12 H12 0.95 .
C13 C14 1.390(7) .
C13 H13 0.95 .
C14 C15 1.378(7) .
C14 H14 0.95 .
C15 C16 1.384(6) .
C15 H15 0.95 .
C16 N4 1.392(6) .
C17 N4 1.469(6) .
C17 C18 1.532(6) .
C17 H17A 0.99 .
C17 H17B 0.99 .
C18 P1 1.824(4) .
C18 H18A 0.99 .
C18 H18B 0.99 .
C19 C24 1.402(7) .
C19 C20 1.407(7) .
C19 P1 1.804(5) .
C20 C21 1.389(8) .
C20 H20 0.95 .
C21 C22 1.348(9) .
C21 H21 0.95 .
C22 C23 1.411(9) .
C22 H22 0.95 .
C23 C24 1.392(8) .
C23 H23 0.95 .
C24 H24 0.95 .
C25 N6 1.353(7) .
C25 C26 1.377(8) .
C25 H25 0.95 .
C26 C27 1.347(9) .
C26 H26 0.95 .
C27 C28 1.378(8) .
C27 H27 0.95 .
C28 C29 1.424(8) .
C28 H28 0.95 .
C29 N6 1.327(7) .
C29 C30 1.451(8) .
C30 C31 1.365(7) .
C30 N5 1.388(6) .
C31 C32 1.363(8) .
C31 H31 0.95 .
C32 C33 1.388(8) .
C32 H32 0.95 .
C33 C34 1.404(7) .
C33 H33 0.95 .
C34 N5 1.314(6) .
C34 H34 0.95 .
C35 O1 1.246(4) 2
C35 O1 1.246(4) .
C35 H35 0.95 .
N1 H1 0.88 .
N3 H3A 0.88 .
N5 Ru1 2.118(4) .
N6 Ru1 2.131(4) .
O1 Ru1 2.181(3) .
F7 P3 1.609(3) .
F8 P3 1.599(3) .
F9 P3 1.598(2) .
P1 Ru1 2.2092(11) .
P3 F9 1.598(2) 2
P3 F8 1.599(3) 2
P3 F7 1.609(3) 2
C36 Cl1 1.754(11) .
C36 Cl2 1.79(4) .
C36 H36A 0.99 .
C36 H36B 0.99 .
C36B Cl1B 1.759(17) .
C36B Cl2B 1.80(4) .
C36B H36C 0.99 .
C36B H36D 0.99 .
P2 F6 1.583(3) .
P2 F4 1.584(3) .
P2 F2 1.592(3) .
P2 F5 1.594(4) .
P2 F3 1.597(4) .
P2 F1 1.609(4) .

loop_
_geom_torsion_atom_site_label_1
_geom_torsion_atom_site_label_2
_geom_torsion_atom_site_label_3
_geom_torsion_atom_site_label_4
_geom_torsion
_geom_torsion_site_symmetry_1
C7 C2 C3 C4 -0.7(7) .
N1 C2 C3 C4 176.3(5) .
C2 C3 C4 C5 -0.3(8) .
C3 C4 C5 C6 0.7(10) .
C4 C5 C6 C7 -0.2(10) .
N1 C2 C7 C6 -176.4(5) .
C3 C2 C7 C6 1.3(8) .
N1 C2 C7 N2 0.6(5) .
C3 C2 C7 N2 178.3(4) .
C5 C6 C7 C2 -0.8(9) .
C5 C6 C7 N2 -177.0(6) .
N2 C8 C9 P1 -56.9(6) .
N3 C11 C12 C13 -178.7(5) .
C16 C11 C12 C13 0.5(7) .
C11 C12 C13 C14 -1.1(8) .
C12 C13 C14 C15 0.5(9) .
C13 C14 C15 C16 0.7(9) .
C14 C15 C16 N4 178.1(5) .
C14 C15 C16 C11 -1.3(8) .
N3 C11 C16 C15 -179.9(4) .
C12 C11 C16 C15 0.7(7) .
N3 C11 C16 N4 0.5(5) .
C12 C11 C16 N4 -178.8(4) .
N4 C17 C18 P1 -63.7(5) .
C24 C19 C20 C21 -0.1(7) .
P1 C19 C20 C21 -172.2(4) .
C19 C20 C21 C22 1.4(8) .
C20 C21 C22 C23 -1.6(9) .
C21 C22 C23 C24 0.5(8) .
C22 C23 C24 C19 0.8(7) .
C20 C19 C24 C23 -1.0(7) .
P1 C19 C24 C23 171.1(4) .
N6 C25 C26 C27 -1.2(8) .
C25 C26 C27 C28 1.4(8) .
C26 C27 C28 C29 0.2(8) .
C27 C28 C29 N6 -2.1(7) .
C27 C28 C29 C30 177.3(5) .
N6 C29 C30 C31 -179.1(4) .
C28 C29 C30 C31 1.5(7) .
N6 C29 C30 N5 2.4(6) .
C28 C29 C30 N5 -177.1(4) .
N5 C30 C31 C32 3.0(7) .
C29 C30 C31 C32 -175.5(5) .
C30 C31 C32 C33 0.7(8) .
C31 C32 C33 C34 -3.2(8) .
C32 C33 C34 N5 2.1(7) .
N2 C1 N1 C2 -3.6(5) .
Ru1 C1 N1 C2 175.2(3) .
C7 C2 N1 C1 1.9(5) .
C3 C2 N1 C1 -175.5(5) .
N1 C1 N2 C7 3.9(5) .
Ru1 C1 N2 C7 -174.6(4) .
N1 C1 N2 C8 177.3(5) .
Ru1 C1 N2 C8 -1.2(8) .
C2 C7 N2 C1 -2.9(6) .
C6 C7 N2 C1 173.7(6) .
C2 C7 N2 C8 -176.8(5) .
C6 C7 N2 C8 -0.3(9) .
C9 C8 N2 C1 27.1(8) .
C9 C8 N2 C7 -160.1(5) .
N4 C10 N3 C11 2.2(5) .
Ru1 C10 N3 C11 -172.9(3) .
C16 C11 N3 C10 -1.8(5) .
C12 C11 N3 C10 177.5(5) .
N3 C10 N4 C16 -1.9(5) .
Ru1 C10 N4 C16 172.7(3) .
N3 C10 N4 C17 175.5(4) .
Ru1 C10 N4 C17 -10.0(7) .
C15 C16 N4 C10 -178.6(5) .
C11 C16 N4 C10 0.8(5) .
C15 C16 N4 C17 4.0(8) .
C11 C16 N4 C17 -176.6(4) .
C18 C17 N4 C10 56.1(6) .
C18 C17 N4 C16 -126.8(4) .
C33 C34 N5 C30 1.5(6) .
C33 C34 N5 Ru1 -173.7(3) .
C31 C30 N5 C34 -4.2(6) .
C29 C30 N5 C34 174.5(4) .
C31 C30 N5 Ru1 171.6(3) .
C29 C30 N5 Ru1 -9.8(5) .
C28 C29 N6 C25 2.3(7) .
C30 C29 N6 C25 -177.2(4) .
C28 C29 N6 Ru1 -174.2(3) .
C30 C29 N6 Ru1 6.3(5) .
C26 C25 N6 C29 -0.7(7) .
C26 C25 N6 Ru1 175.6(4) .
O1 C35 O1 Ru1 174.6(3) 2
C24 C19 P1 C18 40.3(4) .
C20 C19 P1 C18 -147.8(4) .
C24 C19 P1 C9 149.6(4) .
C20 C19 P1 C9 -38.5(4) .
C24 C19 P1 Ru1 -88.0(4) .
C20 C19 P1 Ru1 83.9(4) .
C17 C18 P1 C19 -94.9(4) .
C17 C18 P1 C9 155.4(3) .
C17 C18 P1 Ru1 33.3(4) .
C8 C9 P1 C19 -174.6(3) .
C8 C9 P1 C18 -65.2(4) .
C8 C9 P1 Ru1 60.1(4) .
N3 C10 Ru1 C1 67.5(4) .
N4 C10 Ru1 C1 -106.2(4) .
N3 C10 Ru1 N5 -108.7(3) .
N4 C10 Ru1 N5 77.7(4) .
N3 C10 Ru1 N6 -53(3) .
N4 C10 Ru1 N6 134(3) .
N3 C10 Ru1 O1 -19.1(3) .
N4 C10 Ru1 O1 167.3(4) .
N3 C10 Ru1 P1 157.3(3) .
N4 C10 Ru1 P1 -16.3(4) .
N1 C1 Ru1 C10 -81.1(4) .
N2 C1 Ru1 C10 97.3(5) .
N1 C1 Ru1 N5 71.4(13) .
N2 C1 Ru1 N5 -110.3(11) .
N1 C1 Ru1 N6 95.7(4) .
N2 C1 Ru1 N6 -85.9(5) .
N1 C1 Ru1 O1 4.7(3) .
N2 C1 Ru1 O1 -177.0(5) .
N1 C1 Ru1 P1 -172.8(3) .
N2 C1 Ru1 P1 5.5(5) .
C34 N5 Ru1 C10 2.0(4) .
C30 N5 Ru1 C10 -173.4(3) .
C34 N5 Ru1 C1 -149.9(10) .
C30 N5 Ru1 C1 34.6(13) .
C34 N5 Ru1 N6 -174.8(4) .
C30 N5 Ru1 N6 9.7(3) .
C34 N5 Ru1 O1 -83.5(4) .
C30 N5 Ru1 O1 101.0(3) .
C34 N5 Ru1 P1 94.5(4) .
C30 N5 Ru1 P1 -81.0(3) .
C29 N6 Ru1 C10 -66(3) .
C25 N6 Ru1 C10 118(3) .
C29 N6 Ru1 C1 174.7(3) .
C25 N6 Ru1 C1 -1.7(4) .
C29 N6 Ru1 N5 -8.8(3) .
C25 N6 Ru1 N5 174.9(4) .
C29 N6 Ru1 O1 -98.9(3) .
C25 N6 Ru1 O1 84.7(4) .
C29 N6 Ru1 P1 84.6(3) .
C25 N6 Ru1 P1 -91.8(4) .
C35 O1 Ru1 C10 -129.1(3) .
C35 O1 Ru1 C1 144.5(3) .
C35 O1 Ru1 N5 -28.0(3) .
C35 O1 Ru1 N6 48.8(3) .
C35 O1 Ru1 P1 18E1(2) .
C19 P1 Ru1 C10 124.8(2) .
C18 P1 Ru1 C10 2.4(2) .
C9 P1 Ru1 C10 -116.1(2) .
C19 P1 Ru1 C1 -149.1(2) .
C18 P1 Ru1 C1 88.5(2) .
C9 P1 Ru1 C1 -30.0(2) .
C19 P1 Ru1 N5 23.6(2) .
C18 P1 Ru1 N5 -98.9(2) .
C9 P1 Ru1 N5 142.7(2) .
C19 P1 Ru1 N6 -53.4(2) .
C18 P1 Ru1 N6 -175.8(2) .
C9 P1 Ru1 N6 65.7(2) .
C19 P1 Ru1 O1 18E1(2) .
C18 P1 Ru1 O1 54.9(12) .
C9 P1 Ru1 O1 -63.6(12) .

loop_
_platon_squeeze_void_nr
_platon_squeeze_void_average_x
_platon_squeeze_void_average_y
_platon_squeeze_void_average_z
_platon_squeeze_void_volume
_platon_squeeze_void_count_electrons
_platon_squeeze_void_content
1 0.250 0.250 1.000 83 26 ' '
2 0.750 0.250 0.500 83 26 ' '
3 0.250 0.750 0.500 83 26 ' '
4 0.750 0.750 1.000 83 26 ' '
